data_7206197
loop_
_publ_author_name
'Nauha, Elisa'
'Ojala, Antti'
'Nissinen, Maija'
'Saxell, Heidi'

_publ_section_title
;
 Comparison of the polymorphs and solvates of two analogous
 fungicides---a case study of the applicability of a supramolecular
 synthon approach in crystal engineering
;
_journal_issue 15
_journal_name_full CrystEngComm
_journal_page_first 4956
_journal_paper_doi 10.1039/c1ce05077j
_journal_volume 13
_journal_year 2011
_chemical_formula_moiety 'C14 H18 N4 O4 S2, C4 H8 O2'
_chemical_formula_sum 'C18 H26 N4 O6 S2'
_chemical_formula_weight 458.55
_chemical_name_systematic
;
?
;
_space_group_IT_number 15
_symmetry_cell_setting monoclinic
_symmetry_space_group_name_Hall '-C 2yc'
_symmetry_space_group_name_H-M 'C 1 2/c 1'
_atom_sites_solution_hydrogens geom
_atom_sites_solution_primary direct
_atom_sites_solution_secondary difmap
_audit_creation_method SHELXL-97
_cell_angle_alpha 90.00
_cell_angle_beta 111.119(3)
_cell_angle_gamma 90.00
_cell_formula_units_Z 4
_cell_length_a 16.8293(3)
_cell_length_b 17.0275(3)
_cell_length_c 8.2545(2)
_cell_measurement_temperature 173(2)
_cell_volume 2206.54(9)
_computing_cell_refinement 'HKL Scalepack (Otwinowski & Minor 1997)'
_computing_data_collection 'Collect (Bruker AXS BV, 1997-2004)'
_computing_data_reduction 'HKL Denzo and Scalepack (Otwinowski & Minor 1997)'
_computing_structure_refinement 'SHELXL-97 (Sheldrick, 1997)'
_computing_structure_solution 'SHELXS-97 (Sheldrick, 1990)'
_diffrn_ambient_temperature 173(2)
_diffrn_detector_area_resol_mean 9
_diffrn_measured_fraction_theta_full 0.833
_diffrn_measured_fraction_theta_max 0.833
_diffrn_measurement_device '95mm CCD camera on \k-goniostat'
_diffrn_measurement_device_type KappaCCD
_diffrn_measurement_method CCD
_diffrn_radiation_monochromator 'horizonally mounted graphite crystal'
_diffrn_radiation_source 'fine-focus sealed tube'
_diffrn_radiation_type CuK\a
_diffrn_radiation_wavelength 1.54178
_diffrn_reflns_av_R_equivalents 0.0361
_diffrn_reflns_av_sigmaI/netI 0.0389
_diffrn_reflns_limit_h_max 19
_diffrn_reflns_limit_h_min -19
_diffrn_reflns_limit_k_max 18
_diffrn_reflns_limit_k_min -17
_diffrn_reflns_limit_l_max 9
_diffrn_reflns_limit_l_min -9
_diffrn_reflns_number 2410
_diffrn_reflns_theta_full 67.07
_diffrn_reflns_theta_max 67.07
_diffrn_reflns_theta_min 3.83
_exptl_absorpt_coefficient_mu 2.554
_exptl_absorpt_correction_T_max 0.6291
_exptl_absorpt_correction_T_min 0.5145
_exptl_absorpt_correction_type multi-scan
_exptl_absorpt_process_details
;
Denzo (Otwinowski, Borek, Majewski & Minor,2003)
;
_exptl_crystal_colour colorless
_exptl_crystal_density_diffrn 1.380
_exptl_crystal_density_method 'not measured'
_exptl_crystal_description block
_exptl_crystal_F_000 968
_exptl_crystal_size_max 0.30
_exptl_crystal_size_mid 0.30
_exptl_crystal_size_min 0.20
_refine_diff_density_max 1.375
_refine_diff_density_min -0.518
_refine_diff_density_rms 0.085
_refine_ls_extinction_method none
_refine_ls_goodness_of_fit_ref 1.105
_refine_ls_hydrogen_treatment mixed
_refine_ls_matrix_type full
_refine_ls_number_parameters 166
_refine_ls_number_reflns 1647
_refine_ls_number_restraints 8
_refine_ls_restrained_S_all 1.109
_refine_ls_R_factor_all 0.0704
_refine_ls_R_factor_gt 0.0633
_refine_ls_shift/su_max 0.000
_refine_ls_shift/su_mean 0.000
_refine_ls_structure_factor_coef Fsqd
_refine_ls_weighting_details 'calc w=1/[\s^2^(Fo^2^)+(0.0968P)^2^+7.8529P] where P=(Fo^2^+2Fc^2^)/3'
_refine_ls_weighting_scheme calc
_refine_ls_wR_factor_gt 0.1799
_refine_ls_wR_factor_ref 0.1870
_reflns_number_gt 1443
_reflns_number_total 1647
_reflns_threshold_expression >2sigma(I)
_cod_data_source_file c1ce05077j.txt
_cod_data_source_block TE-dioxaneI
_cod_original_cell_volume 2206.54(8)
_cod_original_sg_symbol_H-M C2/c
_cod_database_code 7206197

loop_
_symmetry_equiv_pos_as_xyz
'x, y, z'
'-x, y, -z+1/2'
'x+1/2, y+1/2, z'
'-x+1/2, y+1/2, -z+1/2'
'-x, -y, -z'
'x, -y, z-1/2'
'-x+1/2, -y+1/2, -z'
'x+1/2, -y+1/2, z-1/2'

loop_
_atom_site_label
_atom_site_type_symbol
_atom_site_fract_x
_atom_site_fract_y
_atom_site_fract_z
_atom_site_U_iso_or_equiv
_atom_site_adp_type
_atom_site_occupancy
_atom_site_symmetry_multiplicity
_atom_site_calc_flag
_atom_site_refinement_flags
_atom_site_disorder_assembly
_atom_site_disorder_group
S1 S 0.18040(7) 0.35254(6) 0.51093(13) 0.0440(4) Uani 1 1 d . . .
O1 O 0.18713(18) 0.17573(17) 0.0643(4) 0.0418(8) Uani 1 1 d . . .
O2 O 0.07865(19) 0.26012(17) -0.0445(4) 0.0465(8) Uani 1 1 d . . .
N1 N 0.1664(2) 0.26302(19) 0.2426(4) 0.0338(8) Uani 1 1 d D . .
H1N H 0.212(2) 0.241(3) 0.325(5) 0.051 Uiso 1 1 d D . .
N2 N 0.0690(2) 0.36388(18) 0.1893(4) 0.0329(8) Uani 1 1 d D . .
H2N H 0.045(3) 0.346(3) 0.083(3) 0.049 Uiso 1 1 d D . .
C1 C 0.2308(3) 0.0790(3) -0.0893(7) 0.0613(14) Uani 1 1 d . . .
H1A H 0.2882 0.1007 -0.0342 0.092 Uiso 1 1 calc R . .
H1B H 0.2241 0.0587 -0.2046 0.092 Uiso 1 1 calc R . .
H1C H 0.2223 0.0363 -0.0176 0.092 Uiso 1 1 calc R . .
C2 C 0.1666(3) 0.1417(3) -0.1069(5) 0.0452(11) Uani 1 1 d . . .
H2A H 0.1696 0.1821 -0.1908 0.054 Uiso 1 1 calc R . .
H2B H 0.1084 0.1192 -0.1483 0.054 Uiso 1 1 calc R . .
C3 C 0.1376(3) 0.2350(2) 0.0744(5) 0.0352(9) Uani 1 1 d . . .
C4 C 0.1347(2) 0.3262(2) 0.3031(5) 0.0303(9) Uani 1 1 d . . .
C5 C 0.0355(2) 0.4359(2) 0.2256(4) 0.0268(8) Uani 1 1 d . . .
C6 C 0.0707(2) 0.5063(2) 0.2030(5) 0.0290(9) Uani 1 1 d . . .
H6 H 0.1193 0.5065 0.1701 0.035 Uiso 1 1 calc R . .
C7 C 0.0357(2) 0.5763(2) 0.2280(5) 0.0295(9) Uani 1 1 d . . .
H7 H 0.0609 0.6247 0.2147 0.035 Uiso 1 1 calc R . .
O100 O 0.0000 0.1793(4) 0.2500 0.0861(19) Uani 1 2 d SD . .
C100 C 0.0688(8) 0.1303(9) 0.372(2) 0.061(4) Uani 0.50 1 d PD A -1
H10A H 0.1035 0.1611 0.4746 0.073 Uiso 0.50 1 calc PR A -1
H10B H 0.1065 0.1090 0.3138 0.073 Uiso 0.50 1 calc PR A -1
C200 C 0.0222(7) 0.0653(7) 0.4226(13) 0.064(3) Uani 0.50 1 d PD A -1
H20A H 0.0629 0.0332 0.5158 0.077 Uiso 0.50 1 calc PR A -1
H20B H -0.0203 0.0877 0.4670 0.077 Uiso 0.50 1 calc PR A -1
C300 C -0.0798(7) 0.0677(8) 0.1457(16) 0.067(3) Uani 0.50 1 d PD A -1
H30A H -0.1212 0.0893 0.1942 0.080 Uiso 0.50 1 calc PR A -1
H30B H -0.1118 0.0365 0.0412 0.080 Uiso 0.50 1 calc PR A -1
C400 C -0.0345(9) 0.1338(8) 0.0957(15) 0.051(3) Uani 0.50 1 d PD A -1
H40A H 0.0112 0.1137 0.0580 0.061 Uiso 0.50 1 calc PR A -1
H40B H -0.0747 0.1654 0.0004 0.061 Uiso 0.50 1 calc PR A -1
O200 O -0.0198(7) 0.0172(5) 0.2734(15) 0.085(3) Uani 0.50 1 d PD A -1

loop_
_atom_site_aniso_label
_atom_site_aniso_U_11
_atom_site_aniso_U_22
_atom_site_aniso_U_33
_atom_site_aniso_U_23
_atom_site_aniso_U_13
_atom_site_aniso_U_12
S1 0.0481(7) 0.0462(7) 0.0274(6) -0.0071(4) 0.0012(5) 0.0213(5)
O1 0.0504(17) 0.0398(17) 0.0299(15) -0.0062(12) 0.0080(13) 0.0143(13)
O2 0.0550(19) 0.0409(17) 0.0302(16) -0.0043(12) -0.0008(14) 0.0167(14)
N1 0.0384(18) 0.0303(18) 0.0258(17) -0.0011(13) 0.0033(14) 0.0098(13)
N2 0.0335(17) 0.0294(17) 0.0276(17) -0.0042(13) 0.0013(14) 0.0045(13)
C1 0.065(3) 0.067(3) 0.051(3) -0.016(2) 0.020(3) 0.019(3)
C2 0.054(3) 0.050(3) 0.030(2) -0.0104(18) 0.012(2) 0.006(2)
C3 0.042(2) 0.030(2) 0.032(2) -0.0020(16) 0.0096(18) 0.0017(17)
C4 0.030(2) 0.030(2) 0.028(2) 0.0011(15) 0.0070(16) 0.0026(15)
C5 0.0291(17) 0.0227(19) 0.0221(18) -0.0008(14) 0.0014(14) 0.0032(14)
C6 0.0251(18) 0.032(2) 0.028(2) -0.0002(15) 0.0074(16) 0.0000(14)
C7 0.0320(18) 0.025(2) 0.0270(19) -0.0002(14) 0.0052(15) -0.0053(14)
O100 0.106(5) 0.066(4) 0.069(4) 0.000 0.010(3) 0.000
C100 0.048(8) 0.066(10) 0.059(8) 0.006(7) 0.007(6) -0.015(7)
C200 0.065(7) 0.065(8) 0.057(7) 0.009(5) 0.015(5) -0.002(6)
C300 0.049(6) 0.057(8) 0.079(8) -0.007(6) 0.005(6) -0.010(5)
C400 0.053(8) 0.052(8) 0.036(6) -0.006(5) 0.004(6) 0.002(6)
O200 0.104(10) 0.063(4) 0.092(8) -0.004(5) 0.040(6) -0.008(5)

loop_
_atom_type_symbol
_atom_type_description
_atom_type_scat_dispersion_real
_atom_type_scat_dispersion_imag
_atom_type_scat_source
C C 0.0181 0.0091 'International Tables Vol C Tables 4.2.6.8 and 6.1.1.4'
H H 0.0000 0.0000 'International Tables Vol C Tables 4.2.6.8 and 6.1.1.4'
N N 0.0311 0.0180 'International Tables Vol C Tables 4.2.6.8 and 6.1.1.4'
O O 0.0492 0.0322 'International Tables Vol C Tables 4.2.6.8 and 6.1.1.4'
S S 0.3331 0.5567 'International Tables Vol C Tables 4.2.6.8 and 6.1.1.4'

loop_
_geom_angle_atom_site_label_1
_geom_angle_atom_site_label_2
_geom_angle_atom_site_label_3
_geom_angle
_geom_angle_site_symmetry_1
_geom_angle_site_symmetry_3
_geom_angle_publ_flag
C3 O1 C2 115.5(3) . . ?
C4 N1 C3 126.5(3) . . ?
C4 N1 H1N 112(3) . . ?
C3 N1 H1N 121(3) . . ?
C4 N2 C5 123.9(3) . . ?
C4 N2 H2N 120(3) . . ?
C5 N2 H2N 116(3) . . ?
C2 C1 H1A 109.5 . . ?
C2 C1 H1B 109.5 . . ?
H1A C1 H1B 109.5 . . ?
C2 C1 H1C 109.5 . . ?
H1A C1 H1C 109.5 . . ?
H1B C1 H1C 109.5 . . ?
O1 C2 C1 106.4(4) . . ?
O1 C2 H2A 110.4 . . ?
C1 C2 H2A 110.4 . . ?
O1 C2 H2B 110.4 . . ?
C1 C2 H2B 110.4 . . ?
H2A C2 H2B 108.6 . . ?
O2 C3 O1 125.0(4) . . ?
O2 C3 N1 126.1(4) . . ?
O1 C3 N1 108.9(3) . . ?
N2 C4 N1 117.0(3) . . ?
N2 C4 S1 123.7(3) . . ?
N1 C4 S1 119.3(3) . . ?
C6 C5 C5 119.6(2) . 2 ?
C6 C5 N2 119.8(3) . . ?
C5 C5 N2 120.5(2) 2 . ?
C7 C6 C5 120.3(3) . . ?
C7 C6 H6 119.9 . . ?
C5 C6 H6 119.9 . . ?
C7 C7 C6 120.1(2) 2 . ?
C7 C7 H7 120.0 2 . ?
C6 C7 H7 120.0 . . ?
C400 O100 C400 114.1(12) 2 . ?
C400 O100 C100 105.4(7) 2 2 ?
C400 O100 C100 28.6(6) . 2 ?
C400 O100 C100 28.6(6) 2 . ?
C400 O100 C100 105.4(7) . . ?
C100 O100 C100 111.6(13) 2 . ?
O100 C100 C200 104.2(10) . . ?
O100 C100 H10A 110.9 . . ?
C200 C100 H10A 110.9 . . ?
O100 C100 H10B 110.9 . . ?
C200 C100 H10B 110.9 . . ?
H10A C100 H10B 108.9 . . ?
O200 C200 C100 109.0(10) . . ?
O200 C200 H20A 109.9 . . ?
C100 C200 H20A 109.9 . . ?
O200 C200 H20B 109.9 . . ?
C100 C200 H20B 109.9 . . ?
H20A C200 H20B 108.3 . . ?
O200 C300 C400 110.8(9) . . ?
O200 C300 H30A 109.5 . . ?
C400 C300 H30A 109.5 . . ?
O200 C300 H30B 109.5 . . ?
C400 C300 H30B 109.5 . . ?
H30A C300 H30B 108.1 . . ?
O100 C400 C300 104.3(10) . . ?
O100 C400 H40A 110.9 . . ?
C300 C400 H40A 110.9 . . ?
O100 C400 H40B 110.9 . . ?
C300 C400 H40B 110.9 . . ?
H40A C400 H40B 108.9 . . ?
C200 O200 C300 106.5(8) . . ?

loop_
_geom_bond_atom_site_label_1
_geom_bond_atom_site_label_2
_geom_bond_distance
_geom_bond_site_symmetry_2
_geom_bond_publ_flag
S1 C4 1.669(4) . ?
O1 C3 1.330(5) . ?
O1 C2 1.449(5) . ?
O2 C3 1.196(5) . ?
N1 C4 1.372(5) . ?
N1 C3 1.381(5) . ?
N1 H1N 0.90(2) . ?
N2 C4 1.329(5) . ?
N2 C5 1.426(5) . ?
N2 H2N 0.88(2) . ?
C1 C2 1.488(7) . ?
C1 H1A 0.9800 . ?
C1 H1B 0.9800 . ?
C1 H1C 0.9800 . ?
C2 H2A 0.9900 . ?
C2 H2B 0.9900 . ?
C5 C6 1.379(5) . ?
C5 C5 1.392(7) 2 ?
C6 C7 1.379(5) . ?
C6 H6 0.9500 . ?
C7 C7 1.375(8) 2 ?
C7 H7 0.9500 . ?
O100 C400 1.424(11) 2 ?
O100 C400 1.424(11) . ?
O100 C100 1.486(13) 2 ?
O100 C100 1.486(13) . ?
C100 C200 1.500(14) . ?
C100 H10A 0.9900 . ?
C100 H10B 0.9900 . ?
C200 O200 1.436(13) . ?
C200 H20A 0.9900 . ?
C200 H20B 0.9900 . ?
C300 O200 1.451(13) . ?
C300 C400 1.499(14) . ?
C300 H30A 0.9900 . ?
C300 H30B 0.9900 . ?
C400 H40A 0.9900 . ?
C400 H40B 0.9900 . ?

loop_
_geom_hbond_atom_site_label_D
_geom_hbond_atom_site_label_H
_geom_hbond_atom_site_label_A
_geom_hbond_distance_DH
_geom_hbond_distance_HA
_geom_hbond_distance_DA
_geom_hbond_angle_DHA
_geom_hbond_site_symmetry_A
N1 H1N S1 0.90(2) 2.43(2) 3.298(3) 162(4) 7_556
N2 H2N O2 0.88(2) 1.99(4) 2.664(4) 132(4) .

loop_
_geom_torsion_atom_site_label_1
_geom_torsion_atom_site_label_2
_geom_torsion_atom_site_label_3
_geom_torsion_atom_site_label_4
_geom_torsion
_geom_torsion_site_symmetry_1
_geom_torsion_site_symmetry_2
_geom_torsion_site_symmetry_3
_geom_torsion_site_symmetry_4
_geom_torsion_publ_flag
C3 O1 C2 C1 178.3(4) . . . . ?
C2 O1 C3 O2 1.0(6) . . . . ?
C2 O1 C3 N1 -177.9(4) . . . . ?
C4 N1 C3 O2 -2.2(7) . . . . ?
C4 N1 C3 O1 176.6(4) . . . . ?
C5 N2 C4 N1 -172.1(3) . . . . ?
C5 N2 C4 S1 7.0(6) . . . . ?
C3 N1 C4 N2 0.9(6) . . . . ?
C3 N1 C4 S1 -178.2(3) . . . . ?
C4 N2 C5 C6 86.0(5) . . . . ?
C4 N2 C5 C5 -97.6(5) . . . 2 ?
C5 C5 C6 C7 -0.2(6) 2 . . . ?
N2 C5 C6 C7 176.2(3) . . . . ?
C5 C6 C7 C7 -1.4(6) . . . 2 ?
C400 O100 C100 C200 41.0(16) 2 . . . ?
C400 O100 C100 C200 -71.2(11) . . . . ?
C100 O100 C100 C200 -41.7(8) 2 . . . ?
O100 C100 C200 O200 66.8(15) . . . . ?
C400 O100 C400 C300 40.6(7) 2 . . . ?
C100 O100 C400 C300 -37.3(17) 2 . . . ?
C100 O100 C400 C300 69.7(9) . . . . ?
O200 C300 C400 O100 -66.0(14) . . . . ?
C100 C200 O200 C300 -61.3(13) . . . . ?
C400 C300 O200 C200 61.0(12) . . . . ?
